data_2021524
loop_
_publ_author_name
'Cheng, Ling'
'Cao, Yingjie'

_publ_section_title
;
 A two-dimensional organic--inorganic hybrid perovskite-type
 semiconductor: poly[(2-azaniumylethyl)trimethylphosphanium
 [tetra-\m-bromido-plumbate(II)]]
;
_journal_coeditor_code KU3234
_journal_issue 3
_journal_name_full 'Acta Crystallographica Section C'
_journal_page_first
;
;
_journal_paper_doi 10.1107/S2053229619001712
_journal_volume 75
_journal_year 2019
_chemical_formula_iupac '(C5 H16 N P) [Pb Br4]'
_chemical_formula_moiety 'C5 H16 N P 2+, Br4 Pb1 2-'
_chemical_formula_sum 'C5 H16 Br4 N P Pb'
_chemical_formula_weight 647.99
_chemical_name_systematic
;
Poly[(2-azaniumylethyl)trimethylphosphanium [tetra-\m-bromido-plumbate(II)]]
;
_space_group_crystal_system monoclinic
_space_group_IT_number 4
_space_group_name_Hall 'P 2yb'
_space_group_name_H-M_alt 'P 1 21 1'
_symmetry_space_group_name_Hall 'P 2yb'
_symmetry_space_group_name_H-M 'P 1 21 1'
_atom_sites_solution_hydrogens geom
_audit_creation_method SHELXL-2014/7
_cell_angle_alpha 90
_cell_angle_beta 90.43(3)
_cell_angle_gamma 90
_cell_formula_units_Z 2
_cell_length_a 6.0127(12)
_cell_length_b 12.056(2)
_cell_length_c 9.962(2)
_cell_measurement_reflns_used 2927
_cell_measurement_temperature 293(2)
_cell_measurement_theta_max 27.485
_cell_measurement_theta_min 3.380
_cell_volume 722.1(2)
_computing_cell_refinement
;
CrystalClear (Rigaku, 2005)
;
_computing_data_collection
;
CrystalClear (Rigaku, 2005)
;
_computing_data_reduction
;
CrystalClear (Rigaku, 2005)
;
_computing_molecular_graphics
;
DIAMOND (Brandenburg & Putz, 2005)
;
_computing_publication_material
;
SHELXL2014 (Sheldrick, 2015)
;
_computing_structure_refinement
;
SHELXL2014 (Sheldrick, 2015)
;
_computing_structure_solution
;
SHELXS97 (Sheldrick, 2008)
;
_diffrn_ambient_temperature 293(2)
_diffrn_detector_area_resol_mean 13.6612
_diffrn_measured_fraction_theta_full 0.999
_diffrn_measured_fraction_theta_max 0.997
_diffrn_measurement_device_type 'Rigaku SCXmini'
_diffrn_measurement_method CCD_Profile_fitting
_diffrn_radiation_type MoK\a
_diffrn_radiation_wavelength 0.71073
_diffrn_reflns_av_R_equivalents 0.0495
_diffrn_reflns_av_unetI/netI 0.0705
_diffrn_reflns_limit_h_max 7
_diffrn_reflns_limit_h_min -7
_diffrn_reflns_limit_k_max 15
_diffrn_reflns_limit_k_min -14
_diffrn_reflns_limit_l_max 12
_diffrn_reflns_limit_l_min -11
_diffrn_reflns_number 5045
_diffrn_reflns_theta_full 25.242
_diffrn_reflns_theta_max 27.485
_diffrn_reflns_theta_min 3.380
_exptl_absorpt_coefficient_mu 22.820
_exptl_absorpt_correction_T_max 0.797
_exptl_absorpt_correction_T_min 0.761
_exptl_absorpt_correction_type multi-scan
_exptl_absorpt_process_details
;
(CrystalClear; Rigaku, 2005)
;
_exptl_crystal_colour colourless
_exptl_crystal_density_diffrn 2.980
_exptl_crystal_description prism
_exptl_crystal_F_000 580
_exptl_crystal_size_max 0.2000
_exptl_crystal_size_mid 0.2000
_exptl_crystal_size_min 0.2000
_refine_diff_density_max 1.618
_refine_diff_density_min -1.797
_refine_ls_abs_structure_details
;
 Refined as an inversion twin.
;
_refine_ls_abs_structure_Flack 0.501(17)
_refine_ls_extinction_coef 0.0255(9)
_refine_ls_extinction_expression Fc^*^=kFc[1+0.001xFc^2^\l^3^/sin(2\q)]^-1/4^
_refine_ls_extinction_method
;
SHELXL2014 (Sheldrick, 2015)
;
_refine_ls_goodness_of_fit_ref 1.102
_refine_ls_hydrogen_treatment constr
_refine_ls_matrix_type full
_refine_ls_number_parameters 115
_refine_ls_number_reflns 3093
_refine_ls_number_restraints 2
_refine_ls_restrained_S_all 1.102
_refine_ls_R_factor_all 0.0404
_refine_ls_R_factor_gt 0.0374
_refine_ls_shift/su_max 0.001
_refine_ls_shift/su_mean 0.000
_refine_ls_structure_factor_coef Fsqd
_refine_ls_weighting_details 'w=1/[\s^2^(Fo^2^)+(0.0192P)^2^+1.5138P] where P=(Fo^2^+2Fc^2^)/3'
_refine_ls_weighting_scheme calc
_refine_ls_wR_factor_gt 0.0812
_refine_ls_wR_factor_ref 0.0826
_reflns_number_gt 2927
_reflns_number_total 3093
_reflns_threshold_expression 'I > 2\s(I)'
_cod_data_source_file ku3234sup1.cif
_cod_data_source_block I
_cod_database_code 2021524
_shelx_space_group_comment
;
The symmetry employed for this shelxl refinement is uniquely defined
by the following loop, which should always be used as a source of
symmetry information in preference to the above space-group names.
They are only intended as comments.
;

loop_
_space_group_symop_operation_xyz
'x, y, z'
'-x, y+1/2, -z'

loop_
_atom_site_type_symbol
_atom_site_label
_atom_site_fract_x
_atom_site_fract_y
_atom_site_fract_z
_atom_site_U_iso_or_equiv
_atom_site_adp_type
_atom_site_calc_flag
_atom_site_occupancy
Pb Pb1 0.99441(8) 0.47547(5) 1.01083(5) 0.01630(18) Uani d 1
Br Br2 0.9858(3) 0.22134(17) 1.04342(17) 0.0348(4) Uani d 1
Br Br3 0.9976(3) 0.40750(16) 0.72279(16) 0.0314(4) Uani d 1
Br Br4 0.9586(3) 0.50865(16) 1.30396(17) 0.0406(6) Uani d 1
P P1 0.5945(6) 0.2047(4) 0.4259(4) 0.0216(9) Uani d 1
Br Br1 0.5008(2) 0.4928(3) 0.99230(18) 0.0355(7) Uani d 1
C C3 0.490(3) 0.2820(19) 0.289(2) 0.046(6) Uani d 1
H H3A 0.5859 0.3441 0.2725 0.070 Uiso calc 1
H H3B 0.3433 0.3081 0.3091 0.070 Uiso calc 1
H H3C 0.4844 0.2357 0.2105 0.070 Uiso calc 1
C C4 0.504(3) 0.2613(12) 0.5792(17) 0.025(4) Uani d 1
H H4A 0.5755 0.3327 0.5922 0.030 Uiso calc 1
H H4B 0.3450 0.2743 0.5731 0.030 Uiso calc 1
C C1 0.506(3) 0.0669(16) 0.407(2) 0.048(6) Uani d 1
H H1A 0.3563 0.0598 0.4385 0.073 Uiso calc 1
H H1B 0.6020 0.0189 0.4574 0.073 Uiso calc 1
H H1C 0.5109 0.0468 0.3135 0.073 Uiso calc 1
C C5 0.551(3) 0.1901(15) 0.7009(16) 0.033(4) Uani d 1
H H5A 0.4845 0.1175 0.6874 0.039 Uiso calc 1
H H5B 0.7099 0.1802 0.7109 0.039 Uiso calc 1
N N1 0.463(3) 0.2386(14) 0.8236(14) 0.047(5) Uani d 1
H H1D 0.5500 0.2941 0.8502 0.071 Uiso calc 1
H H1E 0.4580 0.1871 0.8876 0.071 Uiso calc 1
H H1F 0.3260 0.2642 0.8081 0.071 Uiso calc 1
C C2 0.888(2) 0.2065(16) 0.4267(16) 0.031(4) Uani d 1
H H2A 0.9430 0.1617 0.4994 0.046 Uiso calc 1
H H2B 0.9397 0.2814 0.4379 0.046 Uiso calc 1
H H2C 0.9417 0.1776 0.3432 0.046 Uiso calc 1

loop_
_atom_site_aniso_label
_atom_site_aniso_U_11
_atom_site_aniso_U_22
_atom_site_aniso_U_33
_atom_site_aniso_U_12
_atom_site_aniso_U_13
_atom_site_aniso_U_23
Pb1 0.0116(3) 0.0198(3) 0.0176(3) -0.0001(2) 0.00187(18) -0.0012(3)
Br2 0.0516(11) 0.0196(7) 0.0332(9) 0.0005(9) 0.0074(8) 0.0007(9)
Br3 0.0330(10) 0.0420(9) 0.0192(8) 0.0051(8) -0.0024(7) -0.0049(7)
Br4 0.0507(12) 0.0502(12) 0.0211(9) -0.0198(9) 0.0067(8) -0.0090(7)
P1 0.0174(19) 0.025(2) 0.022(2) 0.0001(18) 0.0033(16) -0.0007(16)
Br1 0.0111(7) 0.0474(19) 0.0480(10) 0.0018(8) -0.0007(7) -0.0085(9)
C3 0.019(9) 0.083(15) 0.037(12) 0.006(10) -0.001(9) 0.030(11)
C4 0.025(9) 0.024(8) 0.025(9) -0.004(7) 0.009(8) -0.003(6)
C1 0.045(13) 0.040(10) 0.060(14) -0.016(10) 0.019(11) -0.026(11)
C5 0.028(9) 0.044(11) 0.027(10) 0.008(9) 0.012(8) -0.010(8)
N1 0.069(12) 0.049(10) 0.023(8) 0.030(9) -0.006(8) -0.002(7)
C2 0.017(7) 0.048(10) 0.027(9) -0.010(8) 0.008(7) 0.004(8)

loop_
_atom_type_symbol
_atom_type_description
_atom_type_scat_dispersion_real
_atom_type_scat_dispersion_imag
_atom_type_scat_source
C C 0.0033 0.0016 'International Tables Vol C Tables 4.2.6.8 and 6.1.1.4'
H H 0.0000 0.0000 'International Tables Vol C Tables 4.2.6.8 and 6.1.1.4'
N N 0.0061 0.0033 'International Tables Vol C Tables 4.2.6.8 and 6.1.1.4'
P P 0.1023 0.0942 'International Tables Vol C Tables 4.2.6.8 and 6.1.1.4'
Br Br -0.2901 2.4595 'International Tables Vol C Tables 4.2.6.8 and 6.1.1.4'
Pb Pb -3.3944 10.1111 'International Tables Vol C Tables 4.2.6.8 and 6.1.1.4'

loop_
_geom_angle_atom_site_label_1
_geom_angle_atom_site_label_2
_geom_angle_atom_site_label_3
_geom_angle_site_symmetry_1
_geom_angle_site_symmetry_3
_geom_angle
_geom_angle_publ_flag
Br4 Pb1 Br1 . . 88.39(6) y
Br4 Pb1 Br3 . . 171.02(6) y
Br1 Pb1 Br3 . . 88.47(6) y
Br4 Pb1 Br2 . . 91.67(5) y
Br1 Pb1 Br2 . . 93.35(7) y
Br3 Pb1 Br2 . . 80.13(5) y
C1 P1 C4 . . 111.5(9) y
C1 P1 C3 . . 108.0(12) y
C4 P1 C3 . . 110.9(9) y
C1 P1 C2 . . 108.3(9) y
C4 P1 C2 . . 107.9(8) y
C3 P1 C2 . . 110.3(8) y
C5 C4 P1 . . 114.8(11) y
N1 C5 C4 . . 112.2(14) y
Br4 Pb1 Br2 . 2_757 92.71(5) ?
Br1 Pb1 Br2 . 2_757 87.76(7) ?
Br3 Pb1 Br2 . 2_757 95.57(5) ?
Br4 Pb1 Br1 . 1_655 97.48(6) ?
Br1 Pb1 Br1 . 1_655 169.41(10) ?
Br3 Pb1 Br1 . 1_655 86.96(6) ?
Br2 Pb1 Br1 2_757 1_655 83.19(7) ?
Br2 Pb1 Br2 2_757 . 175.51(2) ?
Br1 Pb1 Br2 1_655 . 95.26(7) ?
Pb1 Br2 Pb1 2_747 . 163.28(6) ?
Pb1 Br1 Pb1 . 1_455 169.41(10) ?

loop_
_geom_bond_atom_site_label_1
_geom_bond_atom_site_label_2
_geom_bond_site_symmetry_2
_geom_bond_distance
_geom_bond_publ_flag
Pb1 Br4 . 2.9568(18) y
Pb1 Br1 . 2.9798(15) y
Pb1 Br3 . 2.9844(17) y
Pb1 Br2 2_757 3.016(2) ?
Pb1 Br1 1_655 3.0587(16) ?
Pb1 Br2 . 3.082(2) y
C4 C5 . 1.510(17) y
Br2 Pb1 2_747 3.016(2) ?
P1 C1 . 1.754(18) y
P1 C4 . 1.763(16) y
P1 C3 . 1.764(17) y
P1 C2 . 1.766(14) y
Br1 Pb1 1_455 3.0587(15) ?
C5 N1 . 1.46(2) y

loop_
_geom_hbond_atom_site_label_D
_geom_hbond_atom_site_label_H
_geom_hbond_atom_site_label_A
_geom_hbond_site_symmetry_A
_geom_hbond_distance_DH
_geom_hbond_distance_HA
_geom_hbond_distance_DA
_geom_hbond_angle_DHA
C2 H2C Br2 1_554 0.96 3.05 3.871(16) 144.9
C2 H2B Br4 1_554 0.96 3.05 3.866(19) 143.7
C2 H2A Br4 2_747 0.96 2.75 3.702(18) 170.1
N1 H1F Br3 1_455 0.89 2.75 3.596(15) 158.5
N1 H1E Br1 2_647 0.89 2.64 3.491(16) 160.0
N1 H1D Br1 . 0.89 2.80 3.502(16) 136.8
C5 H5B Br4 2_747 0.97 2.88 3.674(17) 140.1
C5 H5A Br4 2_647 0.97 2.97 3.762(19) 139.5
C1 H1C Br1 2_646 0.96 3.12 4.07(2) 176.0
C4 H4B Br3 1_455 0.97 3.04 3.806(17) 137.4
C4 H4A Br3 . 0.97 2.98 3.728(18) 134.5
C3 H3A Br4 1_554 0.96 3.01 3.93(2) 160.9

_cod_database_fobs_code 2021524
